data_1503910
loop_
_publ_author_name
'Donohoe, Timothy J.'
'Callens, Cedric K. A.'
'Thompson, Amber L.'

_publ_section_title
;
 Tethered aminohydroxylation (TA) reaction of amides.
;
_journal_issue 11
_journal_name_full 'Organic letters'
_journal_page_first 2305
_journal_page_last 2307
_journal_paper_doi 10.1021/ol900631y
_journal_volume 11
_journal_year 2009
_chemical_formula_moiety 'C12 H15 N1 O2'
_chemical_formula_sum 'C12 H15 N O2'
_chemical_formula_weight 205.26
_chemical_melting_point ?
_space_group_IT_number 14
_symmetry_cell_setting monoclinic
_symmetry_space_group_name_Hall '-P 2ybc'
_symmetry_space_group_name_H-M 'P 1 21/c 1'
_atom_sites_solution_hydrogens geom
_atom_sites_solution_primary direct
_audit_creation_date 08-06-27
_audit_creation_method CRYSTALS_ver_12.86
_cell_angle_alpha 90
_cell_angle_beta 99.2961(8)
_cell_angle_gamma 90
_cell_formula_units_Z 4
_cell_length_a 6.11250(10)
_cell_length_b 15.5663(3)
_cell_length_c 11.1621(2)
_cell_measurement_reflns_used 2442
_cell_measurement_temperature 150
_cell_measurement_theta_max 27
_cell_measurement_theta_min 5
_cell_volume 1048.11(3)
_computing_cell_refinement 'DENZO/SCALEPACK (Otwinowski & Minor, 1997)'
_computing_data_collection 'COLLECT (Nonius, 1997-2001).'
_computing_data_reduction 'DENZO/SCALEPACK (Otwinowski & Minor, 1997)'
_computing_molecular_graphics 'CAMERON (Watkin et al., 1996)'
_computing_publication_material 'CRYSTALS (Betteridge et al., 2003)'
_computing_structure_refinement 'CRYSTALS (Betteridge et al., 2003)'
_computing_structure_solution 'SIR92 (Altomare et al., 1994)'
_diffrn_ambient_temperature 150
_diffrn_measured_fraction_theta_full 0.988
_diffrn_measured_fraction_theta_max 0.988
_diffrn_measurement_device 'Nonius KappaCCD'
_diffrn_measurement_device_type Area
_diffrn_measurement_method \w
_diffrn_radiation_monochromator graphite
_diffrn_radiation_type 'Mo K\a'
_diffrn_radiation_wavelength 0.71073
_diffrn_reflns_av_R_equivalents 0.024
_diffrn_reflns_limit_h_max 7
_diffrn_reflns_limit_h_min -7
_diffrn_reflns_limit_k_max 20
_diffrn_reflns_limit_k_min -20
_diffrn_reflns_limit_l_max 14
_diffrn_reflns_limit_l_min -14
_diffrn_reflns_number 14007
_diffrn_reflns_theta_full 27.459
_diffrn_reflns_theta_max 27.459
_diffrn_reflns_theta_min 5.559
_diffrn_standards_number 0
_exptl_absorpt_coefficient_mu 0.089
_exptl_absorpt_correction_T_max 0.98
_exptl_absorpt_correction_T_min 0.94
_exptl_absorpt_correction_type multi-scan
_exptl_absorpt_process_details 'DENZO/SCALEPACK (Otwinowski & Minor, 1997)'
_exptl_crystal_colour colourless
_exptl_crystal_density_diffrn 1.301
_exptl_crystal_density_meas ?
_exptl_crystal_density_method 'not measured'
_exptl_crystal_description bloc
_exptl_crystal_F_000 440
_exptl_crystal_size_max 0.44
_exptl_crystal_size_mid 0.28
_exptl_crystal_size_min 0.24
_refine_diff_density_max 0.23
_refine_diff_density_min -0.17
_refine_ls_extinction_method None
_refine_ls_goodness_of_fit_ref 0.9619
_refine_ls_hydrogen_treatment constr
_refine_ls_matrix_type full
_refine_ls_number_parameters 136
_refine_ls_number_reflns 2370
_refine_ls_number_restraints 0
_refine_ls_R_factor_all 0.0443
_refine_ls_R_factor_gt 0.0392
_refine_ls_shift/su_max 0.000523
_refine_ls_structure_factor_coef Fsqd
_refine_ls_weighting_details
;
 Method= Modified Sheldrick 
 w=1/[\s^2^(F^2^) + ( 0.04P)^2^ + 0.40P] 
 ,where P=(max(Fo^2^,0) + 2Fc^2^)/3 
;
_refine_ls_weighting_scheme calc
_refine_ls_wR_factor_all 0.0924
_refine_ls_wR_factor_gt 0.0891
_refine_ls_wR_factor_ref 0.0924
_reflns_limit_h_max 7
_reflns_limit_h_min -7
_reflns_limit_k_max 20
_reflns_limit_k_min 0
_reflns_limit_l_max 14
_reflns_limit_l_min 0
_reflns_number_gt 2101
_reflns_number_total 2370
_reflns_threshold_expression I>2.0\s(I)
_oxford_diffrn_Wilson_B_factor 2.57
_oxford_diffrn_Wilson_scale 0.34
_oxford_refine_ls_r_factor_ref 0.0443
_oxford_refine_ls_scale 1.796(13)
_oxford_reflns_number_all 2370
_oxford_reflns_threshold_expression_ref I>-3.0\s(I)
_oxford_structure_analysis_title 0050608
_cod_data_source_file ol900631y_si_002.cif
_cod_data_source_block Compound_10
_cod_depositor_comments
;
The following automatic conversions were performed:

'_chemical_melting_point' value 'not measured' was changed to '?' -
the value is undefined or not given.

'_symmetry_cell_setting' value
'Monoclinic' changed to 'monoclinic' according to
/home/saulius/struct/CIF-dictionaries/cif_core.dic dictionary named
'cif_core.dic' version 2.4.2 from 2011-04-26.

Automatic conversion script
Id: cif_fix_values 1715 2011-07-08 13:25:40Z adriana 

The following automatic conversions were performed:

'_exptl_crystal_density_meas' value 'not measured' was changed to '?'
- the value is perceived as not measured.

Automatic conversion script
Id: cif_fix_values 3008 2015-01-20 13:52:24Z robertas 
;
_cod_original_formula_sum 'C12 H15 N1 O2'
_cod_database_code 1503910

loop_
_symmetry_equiv_pos_as_xyz
x,y,z
-x,-y,-z
-x,y+1/2,-z+1/2
x,-y+1/2,z+1/2

loop_
_atom_site_label
_atom_site_type_symbol
_atom_site_fract_x
_atom_site_fract_y
_atom_site_fract_z
_atom_site_U_iso_or_equiv
_atom_site_occupancy
_atom_site_adp_type
_atom_site_refinement_flags_posn
O1 O 1.09782(12) 0.70192(6) 0.46615(8) 0.0376 1.0000 Uani .
C2 C 0.86564(17) 0.68963(7) 0.46365(10) 0.0284 1.0000 Uani .
C3 C 0.74709(17) 0.66719(7) 0.33781(9) 0.0277 1.0000 Uani .
C4 C 0.52919(17) 0.69275(7) 0.29850(10) 0.0313 1.0000 Uani .
C5 C 0.41970(19) 0.66918(8) 0.18405(11) 0.0363 1.0000 Uani .
C6 C 0.5269(2) 0.62085(8) 0.10725(10) 0.0388 1.0000 Uani .
C7 C 0.7441(2) 0.59543(9) 0.14521(11) 0.0419 1.0000 Uani .
C8 C 0.85343(19) 0.61829(8) 0.25968(10) 0.0355 1.0000 Uani .
C9 C 0.84400(17) 0.61694(7) 0.55407(9) 0.0270 1.0000 Uani .
N10 N 0.99739(16) 0.63462(6) 0.66648(8) 0.0338 1.0000 Uani .
C11 C 0.9686(2) 0.61842(7) 0.78038(10) 0.0336 1.0000 Uani .
O12 O 1.11337(16) 0.63794(6) 0.86783(8) 0.0455 1.0000 Uani .
C13 C 0.7548(2) 0.57731(8) 0.80022(10) 0.0379 1.0000 Uani .
C14 C 0.6107(2) 0.54332(8) 0.68577(10) 0.0354 1.0000 Uani .
C15 C 0.61104(18) 0.60643(7) 0.58179(9) 0.0294 1.0000 Uani .
H21 H 0.7999 0.7423 0.4928 0.0332 1.0000 Uiso R
H41 H 0.4544 0.7266 0.3518 0.0383 1.0000 Uiso R
H51 H 0.2670 0.6879 0.1579 0.0438 1.0000 Uiso R
H61 H 0.4507 0.6051 0.0279 0.0469 1.0000 Uiso R
H71 H 0.8180 0.5615 0.0922 0.0523 1.0000 Uiso R
H81 H 1.0065 0.6004 0.2867 0.0429 1.0000 Uiso R
H91 H 0.8934 0.5617 0.5190 0.0320 1.0000 Uiso R
H132 H 0.6727 0.6214 0.8363 0.0463 1.0000 Uiso R
H131 H 0.7898 0.5307 0.8594 0.0463 1.0000 Uiso R
H141 H 0.4593 0.5330 0.7019 0.0427 1.0000 Uiso R
H142 H 0.6697 0.4871 0.6625 0.0415 1.0000 Uiso R
H152 H 0.5563 0.6638 0.6034 0.0359 1.0000 Uiso R
H151 H 0.5134 0.5862 0.5075 0.0340 1.0000 Uiso R
H101 H 1.1238 0.6590 0.6569 0.0424 1.0000 Uiso R
H11 H 1.1132 0.7527 0.4364 0.0580 1.0000 Uiso R

loop_
_atom_site_aniso_label
_atom_site_aniso_U_11
_atom_site_aniso_U_22
_atom_site_aniso_U_33
_atom_site_aniso_U_23
_atom_site_aniso_U_13
_atom_site_aniso_U_12
O1 0.0249(4) 0.0449(5) 0.0415(5) 0.0093(4) 0.0006(3) -0.0041(3)
C2 0.0236(5) 0.0301(5) 0.0310(5) 0.0032(4) 0.0027(4) 0.0005(4)
C3 0.0257(5) 0.0303(5) 0.0273(5) 0.0061(4) 0.0043(4) -0.0003(4)
C4 0.0272(5) 0.0320(6) 0.0349(6) 0.0081(4) 0.0058(4) 0.0016(4)
C5 0.0283(5) 0.0397(6) 0.0385(6) 0.0156(5) -0.0016(4) -0.0029(5)
C6 0.0432(7) 0.0452(7) 0.0258(5) 0.0097(5) -0.0007(5) -0.0079(5)
C7 0.0464(7) 0.0528(8) 0.0275(6) 0.0016(5) 0.0095(5) 0.0041(6)
C8 0.0295(5) 0.0471(7) 0.0304(6) 0.0048(5) 0.0064(4) 0.0058(5)
C9 0.0280(5) 0.0271(5) 0.0244(5) 0.0002(4) -0.0004(4) 0.0023(4)
N10 0.0294(5) 0.0377(5) 0.0311(5) 0.0044(4) -0.0049(4) -0.0028(4)
C11 0.0414(6) 0.0270(5) 0.0291(5) -0.0025(4) -0.0046(4) 0.0048(4)
O12 0.0524(5) 0.0415(5) 0.0351(5) -0.0064(4) -0.0160(4) 0.0043(4)
C13 0.0492(7) 0.0403(6) 0.0235(5) 0.0003(5) 0.0033(5) 0.0000(5)
C14 0.0400(6) 0.0369(6) 0.0281(5) 0.0043(5) 0.0022(4) -0.0064(5)
C15 0.0301(5) 0.0318(5) 0.0253(5) 0.0004(4) 0.0014(4) -0.0019(4)

loop_
_atom_type_symbol
_atom_type_scat_dispersion_real
_atom_type_scat_dispersion_imag
_atom_type_scat_Cromer_Mann_a1
_atom_type_scat_Cromer_Mann_b1
_atom_type_scat_Cromer_Mann_a2
_atom_type_scat_Cromer_Mann_b2
_atom_type_scat_Cromer_Mann_a3
_atom_type_scat_Cromer_Mann_b3
_atom_type_scat_Cromer_Mann_a4
_atom_type_scat_Cromer_Mann_b4
_atom_type_scat_Cromer_Mann_c
_atom_type_scat_source
C 0.0033 0.0016 2.3100 20.8439 1.0200 10.2075 1.5886 0.5687 0.8650 51.6512 0.2156 'International Tables Vol C 4.2.6.8 and 6.1.1.4'
H 0.0000 0.0000 0.4930 10.5109 0.3229 26.1257 0.1402 3.1424 0.0408 57.7998 0.0030 'International Tables Vol C 4.2.6.8 and 6.1.1.4'
N 0.0061 0.0033 12.2126 0.0057 3.1322 9.8933 2.0125 28.9975 1.1663 0.5826 -11.5290 'International Tables Vol C 4.2.6.8 and 6.1.1.4'
O 0.0106 0.0060 3.0485 13.2771 2.2868 5.7011 1.5463 0.3239 0.8670 32.9089 0.2508 'International Tables Vol C 4.2.6.8 and 6.1.1.4'

loop_
_geom_angle_atom_site_label_1
_geom_angle_atom_site_label_2
_geom_angle_atom_site_label_3
_geom_angle
_geom_angle_publ_flag
C2 O1 H11 106.5 no
O1 C2 C3 111.98(9) yes
O1 C2 C9 106.06(8) yes
C3 C2 C9 111.13(8) yes
O1 C2 H21 109.7 no
C3 C2 H21 109.7 no
C9 C2 H21 108.2 no
C2 C3 C4 121.12(10) yes
C2 C3 C8 120.30(9) yes
C4 C3 C8 118.55(10) yes
C3 C4 C5 120.51(11) yes
C3 C4 H41 119.1 no
C5 C4 H41 120.3 no
C4 C5 C6 120.43(10) yes
C4 C5 H51 119.4 no
C6 C5 H51 120.2 no
C5 C6 C7 119.53(11) yes
C5 C6 H61 120.1 no
C7 C6 H61 120.4 no
C6 C7 C8 120.22(12) yes
C6 C7 H71 119.5 no
C8 C7 H71 120.3 no
C3 C8 C7 120.74(11) yes
C3 C8 H81 118.8 no
C7 C8 H81 120.4 no
C2 C9 N10 108.24(8) yes
C2 C9 C15 113.42(8) yes
N10 C9 C15 109.75(8) yes
C2 C9 H91 108.0 no
N10 C9 H91 107.5 no
C15 C9 H91 109.7 no
C9 N10 C11 127.95(10) yes
C9 N10 H101 115.4 no
C11 N10 H101 116.7 no
N10 C11 O12 120.94(12) yes
N10 C11 C13 118.16(10) yes
O12 C11 C13 120.89(11) yes
C11 C13 C14 114.99(9) yes
C11 C13 H132 106.2 no
C14 C13 H132 108.9 no
C11 C13 H131 108.3 no
C14 C13 H131 109.9 no
H132 C13 H131 108.3 no
C13 C14 C15 110.10(9) yes
C13 C14 H141 109.7 no
C15 C14 H141 111.2 no
C13 C14 H142 109.8 no
C15 C14 H142 108.9 no
H141 C14 H142 107.1 no
C14 C15 C9 110.05(9) yes
C14 C15 H152 110.7 no
C9 C15 H152 108.4 no
C14 C15 H151 111.0 no
C9 C15 H151 108.8 no
H152 C15 H151 107.8 no

loop_
_geom_bond_atom_site_label_1
_geom_bond_atom_site_label_2
_geom_bond_distance
_geom_bond_publ_flag
O1 C2 1.4279(12) yes
O1 H11 0.869 no
C2 C3 1.5137(14) yes
C2 C9 1.5361(14) yes
C2 H21 0.991 no
C3 C4 1.3914(14) yes
C3 C8 1.3947(16) yes
C4 C5 1.3923(16) yes
C4 H41 0.964 no
C5 C6 1.3827(19) yes
C5 H51 0.976 no
C6 C7 1.3842(18) yes
C6 H61 0.964 no
C7 C8 1.3893(17) yes
C7 H71 0.958 no
C8 H81 0.976 no
C9 N10 1.4660(13) yes
C9 C15 1.5141(15) yes
C9 H91 1.011 no
N10 C11 1.3354(15) yes
N10 H101 0.882 no
C11 O12 1.2446(13) yes
C11 C13 1.5036(18) yes
C13 C14 1.5243(15) yes
C13 H132 0.975 no
C13 H131 0.982 no
C14 C15 1.5208(15) yes
C14 H141 0.984 no
C14 H142 0.997 no
C15 H152 0.997 no
C15 H151 0.992 no

loop_
_geom_hbond_atom_site_label_D
_geom_hbond_atom_site_label_H
_geom_hbond_atom_site_label_A
_geom_hbond_site_symmetry_A
_geom_hbond_angle_DHA
_geom_hbond_distance_DH
_geom_hbond_distance_HA
_geom_hbond_distance_DA
_geom_hbond_publ_flag
C6 H61 O12 1_454 144 0.96 2.55 3.3794(16) yes
O1 H11 O12 4_564 174 0.87 1.87 2.7315(16) yes
